data_7039461
loop_
_publ_author_name
'Powley, Samuel L.'
'Rosair, Georgina M.'
'Welch, Alan J.'

_publ_section_title
;
 Further studies of the Enhanced Structural Carborane Effect:
 tricarbonylruthenium and related derivatives of benzocarborane,
 dihydrobenzocarborane and biphenylcarborane.
;
_journal_issue 29
_journal_name_full 'Dalton transactions (Cambridge, England : 2003)'
_journal_page_first 11742
_journal_page_last 11752
_journal_paper_doi 10.1039/c6dt01888b
_journal_volume 45
_journal_year 2016
_chemical_formula_moiety 'C9 H13 B9 O3 Ru'
_chemical_formula_sum 'C9 H13 B9 O3 Ru'
_chemical_formula_weight 367.55
_space_group_crystal_system monoclinic
_space_group_IT_number 15
_space_group_name_Hall '-C 2yc'
_space_group_name_H-M_alt 'C 1 2/c 1'
_symmetry_space_group_name_Hall '-C 2yc'
_symmetry_space_group_name_H-M 'C 1 2/c 1'
_atom_sites_solution_hydrogens mixed
_audit_creation_date 2016-04-25
_audit_creation_method
;
Olex2 1.2
(compiled 2016.02.19 svn.r3266 for OlexSys, GUI svn.r5155)
;
_audit_update_record
;
2016-05-12 deposited with the CCDC.
2016-06-07 downloaded from the CCDC.
;
_cell_angle_alpha 90
_cell_angle_beta 102.255(7)
_cell_angle_gamma 90
_cell_formula_units_Z 8
_cell_length_a 12.5891(13)
_cell_length_b 8.9837(9)
_cell_length_c 27.262(3)
_cell_measurement_reflns_used 5270
_cell_measurement_temperature 100.0(2)
_cell_measurement_theta_max 26.94
_cell_measurement_theta_min 2.81
_cell_volume 3013.0(6)
_computing_cell_refinement 'SAINT v7.68A (Bruker, 2009)'
_computing_data_reduction 'SAINT v7.68A (Bruker, 2009)'
_computing_molecular_graphics 'Olex2 (Dolomanov et al., 2009)'
_computing_publication_material 'Olex2 (Dolomanov et al., 2009)'
_computing_structure_refinement 'XL (Sheldrick, 2008)'
_computing_structure_solution 'XT (Sheldrick, 2015)'
_diffrn_ambient_temperature 100.0(2)
_diffrn_detector_area_resol_mean 8
_diffrn_measured_fraction_theta_full 1.000
_diffrn_measured_fraction_theta_max 0.995
_diffrn_measurement_device_type 'Bruker APEX-II CCD'
_diffrn_measurement_method '\f and \w scans'
_diffrn_radiation_type MoK\a
_diffrn_radiation_wavelength 0.71073
_diffrn_reflns_av_R_equivalents 0.0546
_diffrn_reflns_av_unetI/netI 0.0362
_diffrn_reflns_Laue_measured_fraction_full 1.000
_diffrn_reflns_Laue_measured_fraction_max 0.995
_diffrn_reflns_limit_h_max 17
_diffrn_reflns_limit_h_min -17
_diffrn_reflns_limit_k_max 12
_diffrn_reflns_limit_k_min -12
_diffrn_reflns_limit_l_max 38
_diffrn_reflns_limit_l_min -38
_diffrn_reflns_number 31447
_diffrn_reflns_point_group_measured_fraction_full 1.000
_diffrn_reflns_point_group_measured_fraction_max 0.995
_diffrn_reflns_theta_full 26.000
_diffrn_reflns_theta_max 30.414
_diffrn_reflns_theta_min 2.808
_diffrn_standards_number 0
_exptl_absorpt_coefficient_mu 1.038
_exptl_absorpt_correction_T_max 0.7461
_exptl_absorpt_correction_T_min 0.6726
_exptl_absorpt_correction_type none
_exptl_absorpt_process_details
;
SADABS-2008/1 (Bruker,2008) was used for absorption correction.
wR2(int) was 0.0665 before and 0.0545 after correction.
The Ratio of minimum to maximum transmission is 0.9015.
The \l/2 correction factor is 0.0015.
;
_exptl_crystal_colour yellow
_exptl_crystal_colour_primary yellow
_exptl_crystal_density_diffrn 1.621
_exptl_crystal_description PLATE
_exptl_crystal_F_000 1440
_exptl_crystal_size_max 0.32
_exptl_crystal_size_mid 0.22
_exptl_crystal_size_min 0.06
_refine_diff_density_max 0.508
_refine_diff_density_min -0.724
_refine_diff_density_rms 0.089
_refine_ls_extinction_method none
_refine_ls_goodness_of_fit_ref 1.038
_refine_ls_hydrogen_treatment mixed
_refine_ls_matrix_type full
_refine_ls_number_parameters 281
_refine_ls_number_reflns 4522
_refine_ls_number_restraints 0
_refine_ls_restrained_S_all 1.038
_refine_ls_R_factor_all 0.0371
_refine_ls_R_factor_gt 0.0279
_refine_ls_shift/su_max 0.002
_refine_ls_shift/su_mean 0.000
_refine_ls_structure_factor_coef Fsqd
_refine_ls_weighting_details 'w=1/[\s^2^(Fo^2^)+(0.0247P)^2^+2.3437P] where P=(Fo^2^+2Fc^2^)/3'
_refine_ls_weighting_scheme calc
_refine_ls_wR_factor_gt 0.0579
_refine_ls_wR_factor_ref 0.0610
_reflns_Friedel_coverage 0.000
_reflns_number_gt 3883
_reflns_number_total 4522
_reflns_threshold_expression 'I > 2\s(I)'
_cod_data_source_file c6dt01888b2.cif
_cod_data_source_block 5333
_cod_depositor_comments 'Adding full bibliography for 7039461--7039468.cif.'
_cod_database_code 7039461
_shelx_space_group_comment
;
The symmetry employed for this shelxl refinement is uniquely defined
by the following loop, which should always be used as a source of
symmetry information in preference to the above space-group names.
They are only intended as comments.
;
_shelx_estimated_absorpt_t_max 0.940
_shelx_estimated_absorpt_t_min 0.732
_olex2_refinement_description
;
1. Fixed Uiso
 At 1.2 times of:
  All B(H) groups, All C(H) groups
2. Others
 Sof(C31A)=Sof(O31A)=Sof(C32A)=Sof(O32A)=Sof(C33A)=Sof(O33A)=1-FVAR(1)
 Sof(C31)=Sof(O31)=Sof(C32)=Sof(O32)=Sof(C33)=Sof(O33)=FVAR(1)
3.a Aromatic/amide H refined with riding coordinates:
 C3(H3), C4(H4A), C5(H5A), C6(H6A)
;
_shelx_shelxl_version_number 2014/7
_olex2_submission_special_instructions 'No special instructions were received'

loop_
_space_group_symop_operation_xyz
'x, y, z'
'-x, y, -z+1/2'
'x+1/2, y+1/2, z'
'-x+1/2, y+1/2, -z+1/2'
'-x, -y, -z'
'x, -y, z-1/2'
'-x+1/2, -y+1/2, -z'
'x+1/2, -y+1/2, z-1/2'

loop_
_atom_site_label
_atom_site_type_symbol
_atom_site_fract_x
_atom_site_fract_y
_atom_site_fract_z
_atom_site_U_iso_or_equiv
_atom_site_adp_type
_atom_site_occupancy
_atom_site_site_symmetry_order
_atom_site_calc_flag
_atom_site_refinement_flags_posn
_atom_site_refinement_flags_occupancy
_atom_site_disorder_assembly
_atom_site_disorder_group
C1 C 0.27482(15) 0.5428(2) 0.40361(7) 0.0134(3) Uani 1 1 d . . . .
C2 C 0.40247(15) 0.53475(19) 0.40067(7) 0.0122(3) Uani 1 1 d . . . .
C3 C 0.45637(16) 0.3881(2) 0.41359(7) 0.0157(4) Uani 1 1 d . . . .
H3 H 0.5294 0.3752 0.4102 0.019 Uiso 1 1 calc R . . .
Ru3 Ru 0.29204(2) 0.51392(2) 0.32113(2) 0.01293(5) Uani 1 1 d . . . .
B4 B 0.20449(18) 0.6779(2) 0.36228(9) 0.0178(4) Uani 1 1 d . . . .
H4 H 0.1192(18) 0.669(2) 0.3509(9) 0.021 Uiso 1 1 d R . . .
C4 C 0.40414(17) 0.2731(2) 0.42995(7) 0.0179(4) Uani 1 1 d . . . .
H4A H 0.4432 0.1836 0.4396 0.021 Uiso 1 1 calc R . . .
B5 B 0.24537(19) 0.7095(2) 0.42869(9) 0.0169(4) Uani 1 1 d . . . .
H5 H 0.1878(18) 0.709(2) 0.4494(8) 0.020 Uiso 1 1 d R . . .
C5 C 0.29082(17) 0.2807(2) 0.43340(8) 0.0193(4) Uani 1 1 d . . . .
H5A H 0.2589 0.1964 0.4457 0.023 Uiso 1 1 calc R . . .
B6 B 0.37007(18) 0.6214(2) 0.45342(8) 0.0139(4) Uani 1 1 d . . . .
H6 H 0.3850(18) 0.557(2) 0.4867(8) 0.017 Uiso 1 1 d R . . .
C6 C 0.22891(16) 0.4027(2) 0.41990(7) 0.0177(4) Uani 1 1 d . . . .
H6A H 0.1539 0.3992 0.4208 0.021 Uiso 1 1 calc R . . .
B7 B 0.43323(18) 0.6633(2) 0.35696(8) 0.0151(4) Uani 1 1 d . . . .
H7 H 0.5011(17) 0.642(2) 0.3411(8) 0.018 Uiso 1 1 d R . . .
B8 B 0.30666(18) 0.7651(2) 0.33261(9) 0.0171(4) Uani 1 1 d . . . .
H8 H 0.2907(18) 0.828(2) 0.2964(9) 0.021 Uiso 1 1 d R . . .
B9 B 0.26752(19) 0.8495(2) 0.38550(9) 0.0187(4) Uani 1 1 d . . . .
H9 H 0.2217(19) 0.951(2) 0.3817(9) 0.022 Uiso 1 1 d R . . .
B10 B 0.36939(19) 0.8138(2) 0.44086(9) 0.0171(4) Uani 1 1 d . . . .
H10 H 0.3891(18) 0.896(2) 0.4719(8) 0.020 Uiso 1 1 d R . . .
B11 B 0.46951(18) 0.6957(2) 0.42359(9) 0.0154(4) Uani 1 1 d . . . .
H11 H 0.5500(18) 0.682(2) 0.4427(8) 0.018 Uiso 1 1 d R . . .
B12 B 0.40903(19) 0.8404(2) 0.38231(9) 0.0172(4) Uani 1 1 d . . . .
H12 H 0.4521(18) 0.933(2) 0.3755(8) 0.021 Uiso 1 1 d R . . .
C31 C 0.3856(3) 0.4674(4) 0.27765(14) 0.0158(7) Uani 0.4990(16) 1 d . P A 1
C31A C 0.3209(3) 0.5565(4) 0.25668(14) 0.0147(7) Uani 0.5010(16) 1 d . P A 2
O31 O 0.4437(2) 0.4428(3) 0.25191(11) 0.0231(7) Uani 0.4990(16) 1 d . P A 1
O31A O 0.3383(2) 0.5930(3) 0.21894(11) 0.0200(6) Uani 0.5010(16) 1 d . P A 2
C32 C 0.1754(3) 0.5758(4) 0.26660(15) 0.0166(8) Uani 0.4990(16) 1 d . P A 1
C32A C 0.1489(3) 0.4305(4) 0.29147(14) 0.0159(8) Uani 0.5010(16) 1 d . P A 2
O32 O 0.1081(2) 0.6176(3) 0.23451(11) 0.0230(7) Uani 0.4990(16) 1 d . P A 1
O32A O 0.0618(2) 0.3968(3) 0.27418(12) 0.0229(7) Uani 0.5010(16) 1 d . P A 2
C33 C 0.2309(3) 0.3172(4) 0.31675(14) 0.0165(8) Uani 0.4990(16) 1 d . P A 1
C33A C 0.3607(3) 0.3100(4) 0.31159(14) 0.0161(8) Uani 0.5010(16) 1 d . P A 2
O33 O 0.1970(3) 0.1999(3) 0.31277(11) 0.0244(7) Uani 0.4990(16) 1 d . P A 1
O33A O 0.3986(2) 0.2000(3) 0.30434(12) 0.0237(7) Uani 0.5010(16) 1 d . P A 2

loop_
_atom_site_aniso_label
_atom_site_aniso_U_11
_atom_site_aniso_U_22
_atom_site_aniso_U_33
_atom_site_aniso_U_23
_atom_site_aniso_U_13
_atom_site_aniso_U_12
C1 0.0098(8) 0.0186(8) 0.0119(9) 0.0028(7) 0.0025(7) -0.0003(7)
C2 0.0099(8) 0.0149(8) 0.0118(9) 0.0000(6) 0.0024(7) -0.0010(6)
C3 0.0123(9) 0.0183(9) 0.0163(10) -0.0015(7) 0.0023(7) 0.0029(7)
Ru3 0.01015(7) 0.01780(8) 0.01072(8) 0.00078(6) 0.00194(5) -0.00286(6)
B4 0.0122(10) 0.0219(10) 0.0183(11) 0.0058(8) 0.0009(9) 0.0021(8)
C4 0.0218(10) 0.0139(8) 0.0176(10) 0.0014(7) 0.0030(8) 0.0020(7)
B5 0.0163(11) 0.0177(10) 0.0185(11) 0.0024(8) 0.0075(9) 0.0021(8)
C5 0.0207(10) 0.0190(9) 0.0178(10) 0.0031(7) 0.0031(8) -0.0059(8)
B6 0.0142(10) 0.0154(9) 0.0123(10) -0.0001(7) 0.0034(8) -0.0009(8)
C6 0.0129(9) 0.0223(9) 0.0184(10) 0.0031(8) 0.0043(8) -0.0055(7)
B7 0.0143(10) 0.0188(10) 0.0127(10) 0.0000(8) 0.0037(8) -0.0053(8)
B8 0.0156(11) 0.0208(10) 0.0148(11) 0.0037(8) 0.0028(9) -0.0002(8)
B9 0.0201(11) 0.0161(10) 0.0201(12) 0.0044(8) 0.0051(9) 0.0044(8)
B10 0.0213(12) 0.0169(10) 0.0138(11) 0.0006(8) 0.0054(9) -0.0001(8)
B11 0.0130(10) 0.0169(9) 0.0161(11) -0.0011(8) 0.0027(8) -0.0040(8)
B12 0.0197(11) 0.0157(9) 0.0168(11) 0.0028(8) 0.0051(9) -0.0028(8)
C31 0.0176(19) 0.0167(17) 0.0117(18) -0.0009(14) -0.0002(15) -0.0027(14)
C31A 0.0123(17) 0.0183(17) 0.0134(18) -0.0045(14) 0.0028(14) 0.0020(14)
O31 0.0197(15) 0.0285(15) 0.0243(16) -0.0060(13) 0.0122(13) -0.0039(12)
O31A 0.0241(16) 0.0218(14) 0.0156(15) 0.0006(11) 0.0073(12) 0.0006(11)
C32 0.0175(19) 0.0153(17) 0.017(2) -0.0038(14) 0.0039(16) -0.0041(14)
C32A 0.0182(19) 0.0156(17) 0.0150(19) -0.0016(14) 0.0062(15) 0.0028(14)
O32 0.0200(15) 0.0235(15) 0.0223(16) -0.0002(12) -0.0022(13) -0.0014(12)
O32A 0.0115(14) 0.0251(15) 0.0304(17) -0.0041(12) 0.0006(12) 0.0014(11)
C33 0.018(2) 0.0228(19) 0.0092(18) -0.0026(14) 0.0047(15) -0.0033(15)
C33A 0.0123(18) 0.0219(18) 0.0120(19) -0.0017(14) -0.0019(14) -0.0003(14)
O33 0.0350(18) 0.0202(14) 0.0214(16) -0.0056(12) 0.0137(14) -0.0114(13)
O33A 0.0212(16) 0.0211(14) 0.0251(17) -0.0063(12) -0.0032(13) 0.0059(12)

loop_
_atom_type_symbol
_atom_type_description
_atom_type_scat_dispersion_real
_atom_type_scat_dispersion_imag
_atom_type_scat_source
C C 0.0033 0.0016 'International Tables Vol C Tables 4.2.6.8 and 6.1.1.4'
H H 0.0000 0.0000 'International Tables Vol C Tables 4.2.6.8 and 6.1.1.4'
B B 0.0013 0.0007 'International Tables Vol C Tables 4.2.6.8 and 6.1.1.4'
O O 0.0106 0.0060 'International Tables Vol C Tables 4.2.6.8 and 6.1.1.4'
Ru Ru -1.2594 0.8363 'International Tables Vol C Tables 4.2.6.8 and 6.1.1.4'

loop_
_geom_angle_atom_site_label_1
_geom_angle_atom_site_label_2
_geom_angle_atom_site_label_3
_geom_angle
_geom_angle_site_symmetry_3
C2 C1 Ru3 69.56(9) .
C2 C1 B4 111.51(14) .
C2 C1 B5 110.91(14) .
C2 C1 B6 62.43(11) .
B4 C1 Ru3 66.08(10) .
B5 C1 Ru3 123.75(12) .
B5 C1 B4 62.15(13) .
B5 C1 B6 60.79(12) .
B6 C1 Ru3 127.24(12) .
B6 C1 B4 112.66(14) .
C6 C1 C2 115.23(15) .
C6 C1 Ru3 108.43(12) .
C6 C1 B4 126.72(16) .
C6 C1 B5 119.13(16) .
C6 C1 B6 110.68(15) .
C1 C2 Ru3 69.38(9) .
C1 C2 B6 62.42(12) .
C1 C2 B7 111.44(14) .
C1 C2 B11 110.95(14) .
C3 C2 C1 115.64(15) .
C3 C2 Ru3 107.59(12) .
C3 C2 B6 111.80(15) .
C3 C2 B7 125.85(15) .
C3 C2 B11 119.52(15) .
B6 C2 Ru3 127.08(12) .
B6 C2 B7 112.68(14) .
B7 C2 Ru3 66.10(9) .
B11 C2 Ru3 123.81(12) .
B11 C2 B6 60.82(12) .
B11 C2 B7 62.21(12) .
C2 C3 H3 119.1 .
C4 C3 C2 121.71(17) .
C4 C3 H3 119.1 .
C1 Ru3 C2 41.06(6) .
B4 Ru3 C1 45.09(7) .
B4 Ru3 C2 75.15(7) .
B4 Ru3 B7 79.77(8) .
B4 Ru3 B8 47.51(8) .
B7 Ru3 C1 75.11(7) .
B7 Ru3 C2 45.02(7) .
B7 Ru3 B8 47.50(8) .
B8 Ru3 C1 77.15(7) .
B8 Ru3 C2 77.13(7) .
C31 Ru3 C1 146.44(13) .
C31 Ru3 C2 105.95(13) .
C31 Ru3 B4 152.40(13) .
C31 Ru3 B7 82.26(13) .
C31 Ru3 B8 105.21(12) .
C31 Ru3 C32 93.09(16) .
C31 Ru3 C33 93.02(16) .
C31A Ru3 C1 161.14(12) .
C31A Ru3 C2 130.60(12) .
C31A Ru3 B4 122.15(12) .
C31A Ru3 B7 89.59(13) .
C31A Ru3 B8 84.40(12) .
C31A Ru3 C32A 92.02(16) .
C31A Ru3 C33A 83.98(15) .
C32 Ru3 C1 120.05(12) .
C32 Ru3 C2 154.19(12) .
C32 Ru3 B4 79.91(13) .
C32 Ru3 B7 123.80(12) .
C32 Ru3 B8 81.21(12) .
C32A Ru3 C1 100.11(12) .
C32A Ru3 C2 137.02(12) .
C32A Ru3 B4 87.22(12) .
C32A Ru3 B7 165.53(12) .
C32A Ru3 B8 118.37(12) .
C32A Ru3 C33A 88.94(15) .
C33 Ru3 C1 92.55(12) .
C33 Ru3 C2 106.54(13) .
C33 Ru3 B4 113.38(13) .
C33 Ru3 B7 146.65(13) .
C33 Ru3 B8 159.80(13) .
C33 Ru3 C32 89.30(16) .
C33A Ru3 C1 110.43(12) .
C33A Ru3 C2 90.31(11) .
C33A Ru3 B4 153.69(12) .
C33A Ru3 B7 105.53(12) .
C33A Ru3 B8 150.62(12) .
C1 B4 Ru3 68.83(10) .
C1 B4 H4 118.5(12) .
C1 B4 B5 57.77(12) .
C1 B4 B8 105.80(15) .
C1 B4 B9 104.03(15) .
Ru3 B4 H4 112.0(12) .
B5 B4 Ru3 122.32(13) .
B5 B4 H4 111.3(13) .
B5 B4 B8 107.40(16) .
B8 B4 Ru3 66.45(10) .
B8 B4 H4 131.9(12) .
B9 B4 Ru3 120.56(14) .
B9 B4 H4 121.2(12) .
B9 B4 B5 59.73(13) .
B9 B4 B8 59.16(13) .
C3 C4 H4A 118.7 .
C3 C4 C5 122.68(17) .
C5 C4 H4A 118.7 .
C1 B5 B4 60.08(12) .
C1 B5 H5 117.4(12) .
C1 B5 B6 60.69(12) .
C1 B5 B9 105.91(15) .
C1 B5 B10 106.03(15) .
B4 B5 H5 118.5(13) .
B6 B5 B4 110.87(16) .
B6 B5 H5 118.2(12) .
B6 B5 B9 108.54(16) .
B6 B5 B10 59.48(12) .
B9 B5 B4 59.86(13) .
B9 B5 H5 127.2(12) .
B9 B5 B10 60.09(13) .
B10 B5 B4 108.75(16) .
B10 B5 H5 126.9(13) .
C4 C5 H5A 118.7 .
C6 C5 C4 122.59(18) .
C6 C5 H5A 118.7 .
C1 B6 C2 55.16(10) .
C1 B6 B5 58.53(12) .
C1 B6 H6 114.2(12) .
C1 B6 B10 105.65(15) .
C1 B6 B11 103.34(15) .
C2 B6 B5 103.24(15) .
C2 B6 H6 115.4(12) .
C2 B6 B10 105.54(14) .
C2 B6 B11 58.62(11) .
B5 B6 H6 123.8(12) .
B5 B6 B10 61.13(13) .
B5 B6 B11 108.45(15) .
B10 B6 H6 134.1(12) .
B10 B6 B11 60.89(12) .
B11 B6 H6 126.0(12) .
C1 C6 H6A 119.0 .
C5 C6 C1 121.92(18) .
C5 C6 H6A 119.0 .
C2 B7 Ru3 68.88(9) .
C2 B7 H7 118.3(11) .
C2 B7 B8 105.84(14) .
C2 B7 B11 57.88(11) .
C2 B7 B12 104.02(15) .
Ru3 B7 H7 110.2(12) .
B8 B7 Ru3 66.38(10) .
B8 B7 H7 131.2(12) .
B11 B7 Ru3 122.43(13) .
B11 B7 H7 112.9(12) .
B11 B7 B8 107.42(15) .
B12 B7 Ru3 120.63(14) .
B12 B7 H7 122.6(11) .
B12 B7 B8 59.32(13) .
B12 B7 B11 59.55(12) .
Ru3 B8 H8 112.6(11) .
B4 B8 Ru3 66.04(10) .
B4 B8 B7 105.29(14) .
B4 B8 H8 126.4(12) .
B7 B8 Ru3 66.11(9) .
B7 B8 H8 123.4(12) .
B9 B8 Ru3 120.13(13) .
B9 B8 B4 59.10(13) .
B9 B8 B7 106.63(16) .
B9 B8 H8 118.0(11) .
B9 B8 B12 60.50(13) .
B12 B8 Ru3 120.08(13) .
B12 B8 B4 106.66(16) .
B12 B8 B7 58.98(12) .
B12 B8 H8 116.3(11) .
B4 B9 B8 61.74(13) .
B4 B9 H9 120.7(12) .
B4 B9 B10 109.21(15) .
B4 B9 B12 108.22(15) .
B5 B9 B4 60.41(13) .
B5 B9 B8 110.00(15) .
B5 B9 H9 120.4(12) .
B5 B9 B10 60.11(13) .
B5 B9 B12 107.11(15) .
B8 B9 H9 121.2(12) .
B8 B9 B10 109.47(16) .
B8 B9 B12 59.87(13) .
B10 B9 H9 120.5(12) .
B10 B9 B12 59.62(13) .
B12 B9 H9 123.4(12) .
B5 B10 H10 122.3(11) .
B6 B10 B5 59.39(12) .
B6 B10 B9 108.22(16) .
B6 B10 H10 121.0(11) .
B6 B10 B11 59.59(12) .
B6 B10 B12 108.31(15) .
B9 B10 B5 59.80(13) .
B9 B10 H10 121.8(11) .
B11 B10 B5 106.09(15) .
B11 B10 B9 107.68(16) .
B11 B10 H10 122.7(12) .
B11 B10 B12 59.82(13) .
B12 B10 B5 107.61(16) .
B12 B10 B9 60.58(13) .
B12 B10 H10 122.0(11) .
C2 B11 B6 60.56(11) .
C2 B11 B7 59.91(11) .
C2 B11 B10 105.98(15) .
C2 B11 H11 115.4(11) .
C2 B11 B12 105.81(15) .
B6 B11 B7 110.58(15) .
B6 B11 B10 59.52(12) .
B6 B11 H11 115.6(12) .
B6 B11 B12 108.51(16) .
B7 B11 H11 119.7(12) .
B10 B11 B7 108.66(16) .
B10 B11 H11 127.2(12) .
B12 B11 B7 59.83(13) .
B12 B11 B10 60.13(13) .
B12 B11 H11 130.0(12) .
B7 B12 B8 61.70(13) .
B7 B12 B9 108.08(15) .
B7 B12 B10 109.24(15) .
B7 B12 H12 120.5(12) .
B8 B12 B9 59.63(13) .
B8 B12 H12 119.3(13) .
B9 B12 H12 122.4(12) .
B10 B12 B8 109.42(16) .
B10 B12 B9 59.80(13) .
B10 B12 H12 121.8(13) .
B11 B12 B7 60.62(12) .
B11 B12 B8 110.17(15) .
B11 B12 B9 107.26(15) .
B11 B12 B10 60.06(12) .
B11 B12 H12 122.1(13) .
O31 C31 Ru3 178.1(3) .
O31A C31A Ru3 174.9(3) .
C31 O31 O31 144.6(4) 2_655
O32 C32 Ru3 177.4(3) .
O32A C32A Ru3 172.9(3) .
C32A O32A O32A 154.6(4) 2
O33 C33 Ru3 177.3(4) .
O33A C33A Ru3 177.0(3) .

loop_
_geom_bond_atom_site_label_1
_geom_bond_atom_site_label_2
_geom_bond_distance
_geom_bond_site_symmetry_2
C1 C2 1.627(3) .
C1 Ru3 2.3189(19) .
C1 B4 1.761(3) .
C1 B5 1.719(3) .
C1 B6 1.758(3) .
C1 C6 1.491(3) .
C2 C3 1.489(2) .
C2 Ru3 2.3216(19) .
C2 B6 1.758(3) .
C2 B7 1.761(3) .
C2 B11 1.723(3) .
C3 H3 0.9500 .
C3 C4 1.350(3) .
Ru3 B4 2.273(2) .
Ru3 B7 2.276(2) .
Ru3 B8 2.280(2) .
Ru3 C31 1.887(4) .
Ru3 C31A 1.907(4) .
Ru3 C32 1.936(4) .
Ru3 C32A 1.961(4) .
Ru3 C33 1.921(4) .
Ru3 C33A 2.066(4) .
B4 H4 1.06(2) .
B4 B5 1.797(3) .
B4 B8 1.834(3) .
B4 B9 1.787(3) .
C4 H4A 0.9500 .
C4 C5 1.451(3) .
B5 H5 1.01(2) .
B5 B6 1.759(3) .
B5 B9 1.785(3) .
B5 B10 1.790(3) .
C5 H5A 0.9500 .
C5 C6 1.350(3) .
B6 H6 1.06(2) .
B6 B10 1.761(3) .
B6 B11 1.762(3) .
C6 H6A 0.9500 .
B7 H7 1.05(2) .
B7 B8 1.835(3) .
B7 B11 1.800(3) .
B7 B12 1.786(3) .
B8 H8 1.12(2) .
B8 B9 1.788(3) .
B8 B12 1.792(3) .
B9 H9 1.07(2) .
B9 B10 1.790(3) .
B9 B12 1.804(3) .
B10 H10 1.11(2) .
B10 B11 1.785(3) .
B10 B12 1.787(3) .
B11 H11 1.04(2) .
B11 B12 1.781(3) .
B12 H12 1.03(2) .
C31 O31 1.138(5) .
C31A O31A 1.145(5) .
O31 O31 1.442(6) 2_655
C32 O32 1.144(5) .
C32A O32A 1.139(5) .
O32A O32A 1.813(6) 2
C33 O33 1.134(5) .
C33A O33A 1.133(4) .

loop_
_geom_torsion_atom_site_label_1
_geom_torsion_atom_site_label_2
_geom_torsion_atom_site_label_3
_geom_torsion_atom_site_label_4
_geom_torsion
C1 C2 C3 C4 -4.3(3)
C1 C2 B6 B5 -35.19(13)
C1 C2 B6 B10 -98.48(16)
C1 C2 B6 B11 -138.92(15)
C1 C2 B7 Ru3 -54.00(12)
C1 C2 B7 B8 2.22(19)
C1 C2 B7 B11 103.14(16)
C1 C2 B7 B12 63.81(18)
C1 C2 B11 B6 38.59(14)
C1 C2 B11 B7 -103.93(16)
C1 C2 B11 B10 -1.3(2)
C1 C2 B11 B12 -64.08(18)
C1 B4 B5 B6 34.51(14)
C1 B4 B5 B9 134.42(16)
C1 B4 B5 B10 98.12(16)
C1 B4 B8 Ru3 57.81(12)
C1 B4 B8 B7 3.33(19)
C1 B4 B8 B9 -97.16(16)
C1 B4 B8 B12 -58.25(19)
C1 B4 B9 B5 -38.52(14)
C1 B4 B9 B8 100.23(16)
C1 B4 B9 B10 -2.1(2)
C1 B4 B9 B12 61.22(19)
C1 B5 B6 C2 33.68(12)
C1 B5 B6 B10 134.32(15)
C1 B5 B6 B11 94.64(16)
C1 B5 B9 B4 40.07(14)
C1 B5 B9 B8 1.9(2)
C1 B5 B9 B10 -99.63(16)
C1 B5 B9 B12 -61.56(19)
C1 B5 B10 B6 -40.47(14)
C1 B5 B10 B9 99.42(16)
C1 B5 B10 B11 -2.0(2)
C1 B5 B10 B12 60.79(19)
C1 B6 B10 B5 39.32(14)
C1 B6 B10 B9 3.4(2)
C1 B6 B10 B11 -96.79(16)
C1 B6 B10 B12 -60.72(19)
C1 B6 B11 C2 -33.66(12)
C1 B6 B11 B7 0.57(19)
C1 B6 B11 B10 100.68(16)
C1 B6 B11 B12 64.44(17)
C2 C1 B4 Ru3 54.16(12)
C2 C1 B4 B5 -103.04(16)
C2 C1 B4 B8 -2.1(2)
C2 C1 B4 B9 -63.56(19)
C2 C1 B5 B4 104.01(16)
C2 C1 B5 B6 -38.61(14)
C2 C1 B5 B9 64.04(19)
C2 C1 B5 B10 1.3(2)
C2 C1 B6 B5 138.88(15)
C2 C1 B6 B10 98.28(15)
C2 C1 B6 B11 35.21(13)
C2 C1 C6 C5 3.0(3)
C2 C3 C4 C5 3.6(3)
C2 B6 B10 B5 96.78(16)
C2 B6 B10 B9 60.89(19)
C2 B6 B10 B11 -39.33(14)
C2 B6 B10 B12 -3.3(2)
C2 B6 B11 B7 34.23(14)
C2 B6 B11 B10 134.34(16)
C2 B6 B11 B12 98.10(16)
C2 B7 B8 Ru3 -57.80(11)
C2 B7 B8 B4 -3.36(19)
C2 B7 B8 B9 58.35(18)
C2 B7 B8 B12 97.15(16)
C2 B7 B11 B6 -34.48(14)
C2 B7 B11 B10 -98.06(16)
C2 B7 B11 B12 -134.50(16)
C2 B7 B12 B8 -100.31(15)
C2 B7 B12 B9 -61.54(18)
C2 B7 B12 B10 1.9(2)
C2 B7 B12 B11 38.50(13)
C2 B11 B12 B7 -39.89(14)
C2 B11 B12 B8 -1.7(2)
C2 B11 B12 B9 61.52(19)
C2 B11 B12 B10 99.63(16)
C3 C2 B6 C1 -108.47(16)
C3 C2 B6 B5 -143.66(15)
C3 C2 B6 B10 153.05(16)
C3 C2 B6 B11 112.61(17)
C3 C2 B7 Ru3 95.02(17)
C3 C2 B7 B8 151.24(17)
C3 C2 B7 B11 -107.8(2)
C3 C2 B7 B12 -147.17(18)
C3 C2 B11 B6 -99.94(18)
C3 C2 B11 B7 117.54(18)
C3 C2 B11 B10 -139.82(17)
C3 C2 B11 B12 157.40(16)
C3 C4 C5 C6 0.9(3)
Ru3 C1 C2 C3 -100.22(14)
Ru3 C1 C2 B6 157.41(11)
Ru3 C1 C2 B7 52.21(12)
Ru3 C1 C2 B11 119.51(13)
Ru3 C1 B4 B5 -157.20(13)
Ru3 C1 B4 B8 -56.30(12)
Ru3 C1 B4 B9 -117.72(14)
Ru3 C1 B5 B4 25.21(14)
Ru3 C1 B5 B6 -117.41(15)
Ru3 C1 B5 B9 -14.8(2)
Ru3 C1 B5 B10 -77.52(18)
Ru3 C1 B6 C2 -26.88(13)
Ru3 C1 B6 B5 112.00(15)
Ru3 C1 B6 B10 71.41(18)
Ru3 C1 B6 B11 8.33(19)
Ru3 C1 C6 C5 78.5(2)
Ru3 C2 C3 C4 -79.4(2)
Ru3 C2 B6 C1 26.78(13)
Ru3 C2 B6 B5 -8.41(19)
Ru3 C2 B6 B10 -71.70(18)
Ru3 C2 B6 B11 -112.14(15)
Ru3 C2 B7 B8 56.22(11)
Ru3 C2 B7 B11 157.13(13)
Ru3 C2 B7 B12 117.81(14)
Ru3 C2 B11 B6 117.20(15)
Ru3 C2 B11 B7 -25.31(14)
Ru3 C2 B11 B10 77.32(17)
Ru3 C2 B11 B12 14.5(2)
Ru3 B4 B5 C1 -25.31(14)
Ru3 B4 B5 B6 9.2(2)
Ru3 B4 B5 B9 109.10(17)
Ru3 B4 B5 B10 72.80(18)
Ru3 B4 B8 B7 -54.48(12)
Ru3 B4 B8 B9 -154.97(13)
Ru3 B4 B8 B12 -116.07(14)
Ru3 B4 B9 B5 -111.98(16)
Ru3 B4 B9 B8 26.77(14)
Ru3 B4 B9 B10 -75.55(19)
Ru3 B4 B9 B12 -12.2(2)
Ru3 B7 B8 B4 54.44(12)
Ru3 B7 B8 B9 116.15(14)
Ru3 B7 B8 B12 154.95(13)
Ru3 B7 B11 C2 25.43(14)
Ru3 B7 B11 B6 -9.0(2)
Ru3 B7 B11 B10 -72.62(18)
Ru3 B7 B11 B12 -109.07(17)
Ru3 B7 B12 B8 -26.80(14)
Ru3 B7 B12 B9 12.0(2)
Ru3 B7 B12 B10 75.45(19)
Ru3 B7 B12 B11 112.01(16)
Ru3 B8 B9 B4 -26.55(14)
Ru3 B8 B9 B5 11.0(2)
Ru3 B8 B9 B10 75.34(19)
Ru3 B8 B9 B12 109.72(16)
Ru3 B8 B12 B7 26.57(14)
Ru3 B8 B12 B9 -109.80(16)
Ru3 B8 B12 B10 -75.37(18)
Ru3 B8 B12 B11 -11.1(2)
B4 C1 C2 C3 -152.49(16)
B4 C1 C2 Ru3 -52.26(12)
B4 C1 C2 B6 105.15(16)
B4 C1 C2 B7 -0.1(2)
B4 C1 C2 B11 67.25(19)
B4 C1 B5 B6 -142.62(15)
B4 C1 B5 B9 -39.96(15)
B4 C1 B5 B10 -102.73(16)
B4 C1 B6 C2 -103.31(16)
B4 C1 B6 B5 35.57(15)
B4 C1 B6 B10 -5.0(2)
B4 C1 B6 B11 -68.10(18)
B4 C1 C6 C5 151.9(2)
B4 B5 B6 C1 -34.27(14)
B4 B5 B6 C2 -0.59(19)
B4 B5 B6 B10 100.05(17)
B4 B5 B6 B11 60.37(19)
B4 B5 B9 B8 -38.17(16)
B4 B5 B9 B10 -139.70(16)
B4 B5 B9 B12 -101.62(17)
B4 B5 B10 B6 -103.69(17)
B4 B5 B10 B9 36.21(15)
B4 B5 B10 B11 -65.21(19)
B4 B5 B10 B12 -2.4(2)
B4 B8 B9 B5 37.60(15)
B4 B8 B9 B10 101.89(16)
B4 B8 B9 B12 136.27(15)
B4 B8 B12 B7 98.12(16)
B4 B8 B12 B9 -38.26(14)
B4 B8 B12 B10 -3.8(2)
B4 B8 B12 B11 60.44(19)
B4 B9 B10 B5 -36.55(15)
B4 B9 B10 B6 -0.8(2)
B4 B9 B10 B11 62.13(19)
B4 B9 B10 B12 100.35(17)
B4 B9 B12 B7 0.2(2)
B4 B9 B12 B8 39.87(15)
B4 B9 B12 B10 -102.03(16)
B4 B9 B12 B11 -63.8(2)
C4 C5 C6 C1 -4.2(3)
B5 C1 C2 C3 140.28(16)
B5 C1 C2 Ru3 -119.50(13)
B5 C1 C2 B6 37.92(14)
B5 C1 C2 B7 -67.29(18)
B5 C1 C2 B11 0.0(2)
B5 C1 B4 Ru3 157.20(13)
B5 C1 B4 B8 100.90(17)
B5 C1 B4 B9 39.48(15)
B5 C1 B6 C2 -138.88(15)
B5 C1 B6 B10 -40.59(14)
B5 C1 B6 B11 -103.67(16)
B5 C1 C6 C5 -132.6(2)
B5 B4 B8 Ru3 118.33(14)
B5 B4 B8 B7 63.85(18)
B5 B4 B8 B9 -36.64(15)
B5 B4 B8 B12 2.3(2)
B5 B4 B9 B8 138.75(16)
B5 B4 B9 B10 36.43(15)
B5 B4 B9 B12 99.74(17)
B5 B6 B10 B9 -35.88(15)
B5 B6 B10 B11 -136.11(16)
B5 B6 B10 B12 -100.05(18)
B5 B6 B11 C2 -94.55(16)
B5 B6 B11 B7 -60.32(19)
B5 B6 B11 B10 39.79(15)
B5 B6 B11 B12 3.6(2)
B5 B9 B10 B6 35.71(15)
B5 B9 B10 B11 98.68(16)
B5 B9 B10 B12 136.90(16)
B5 B9 B12 B7 63.9(2)
B5 B9 B12 B8 103.60(17)
B5 B9 B12 B10 -38.30(15)
B5 B9 B12 B11 -0.1(2)
B5 B10 B11 C2 2.0(2)
B5 B10 B11 B6 -38.39(14)
B5 B10 B11 B7 65.01(18)
B5 B10 B11 B12 101.33(17)
B5 B10 B12 B7 -61.9(2)
B5 B10 B12 B8 3.9(2)
B5 B10 B12 B9 38.28(14)
B5 B10 B12 B11 -98.73(16)
B6 C1 C2 C3 102.36(17)
B6 C1 C2 Ru3 -157.41(11)
B6 C1 C2 B7 -105.20(15)
B6 C1 C2 B11 -37.91(14)
B6 C1 B4 Ru3 122.16(13)
B6 C1 B4 B5 -35.04(15)
B6 C1 B4 B8 65.86(19)
B6 C1 B4 B9 4.4(2)
B6 C1 B5 B4 142.62(15)
B6 C1 B5 B9 102.66(17)
B6 C1 B5 B10 39.89(14)
B6 C1 C6 C5 -65.4(2)
B6 C2 C3 C4 64.5(2)
B6 C2 B7 Ru3 -121.97(13)
B6 C2 B7 B8 -65.76(18)
B6 C2 B7 B11 35.16(15)
B6 C2 B7 B12 -4.2(2)
B6 C2 B11 B7 -142.51(16)
B6 C2 B11 B10 -39.88(14)
B6 C2 B11 B12 -102.66(16)
B6 B5 B9 B4 103.88(17)
B6 B5 B9 B8 65.7(2)
B6 B5 B9 B10 -35.83(15)
B6 B5 B9 B12 2.3(2)
B6 B5 B10 B9 139.89(16)
B6 B5 B10 B11 38.48(14)
B6 B5 B10 B12 101.26(16)
B6 B10 B11 C2 40.38(14)
B6 B10 B11 B7 103.40(16)
B6 B10 B11 B12 139.72(16)
B6 B10 B12 B7 0.8(2)
B6 B10 B12 B8 66.7(2)
B6 B10 B12 B9 101.04(17)
B6 B10 B12 B11 -35.97(15)
B6 B11 B12 B7 -103.54(16)
B6 B11 B12 B8 -65.39(19)
B6 B11 B12 B9 -2.1(2)
B6 B11 B12 B10 35.99(15)
C6 C1 C2 C3 1.2(2)
C6 C1 C2 Ru3 101.38(15)
C6 C1 C2 B6 -101.21(17)
C6 C1 C2 B7 153.59(16)
C6 C1 C2 B11 -139.11(16)
C6 C1 B4 Ru3 -95.77(18)
C6 C1 B4 B5 107.0(2)
C6 C1 B4 B8 -152.07(18)
C6 C1 B4 B9 146.51(18)
C6 C1 B5 B4 -118.66(19)
C6 C1 B5 B6 98.72(18)
C6 C1 B5 B9 -158.63(17)
C6 C1 B5 B10 138.60(17)
C6 C1 B6 C2 108.47(17)
C6 C1 B6 B5 -112.65(17)
C6 C1 B6 B10 -153.24(16)
C6 C1 B6 B11 143.68(16)
B7 C2 C3 C4 -152.24(19)
B7 C2 B6 C1 103.22(16)
B7 C2 B6 B5 68.03(18)
B7 C2 B6 B10 4.7(2)
B7 C2 B6 B11 -35.70(15)
B7 C2 B11 B6 142.51(16)
B7 C2 B11 B10 102.63(17)
B7 C2 B11 B12 39.85(14)
B7 B8 B9 B4 -98.17(16)
B7 B8 B9 B5 -60.6(2)
B7 B8 B9 B10 3.7(2)
B7 B8 B9 B12 38.10(14)
B7 B8 B12 B9 -136.38(15)
B7 B8 B12 B10 -101.94(16)
B7 B8 B12 B11 -37.68(15)
B7 B11 B12 B8 38.15(15)
B7 B11 B12 B9 101.42(17)
B7 B11 B12 B10 139.53(16)
B8 B4 B5 C1 -98.03(16)
B8 B4 B5 B6 -63.52(19)
B8 B4 B5 B9 36.39(15)
B8 B4 B5 B10 0.1(2)
B8 B4 B9 B5 -138.75(16)
B8 B4 B9 B10 -102.32(17)
B8 B4 B9 B12 -39.01(15)
B8 B7 B11 C2 98.09(15)
B8 B7 B11 B6 63.61(18)
B8 B7 B11 B10 0.04(19)
B8 B7 B11 B12 -36.41(14)
B8 B7 B12 B9 38.77(15)
B8 B7 B12 B10 102.25(17)
B8 B7 B12 B11 138.81(16)
B8 B9 B10 B5 -102.43(17)
B8 B9 B10 B6 -66.72(19)
B8 B9 B10 B11 -3.7(2)
B8 B9 B10 B12 34.47(14)
B8 B9 B12 B7 -39.72(15)
B8 B9 B12 B10 -141.90(16)
B8 B9 B12 B11 -103.67(16)
B9 B4 B5 C1 -134.42(16)
B9 B4 B5 B6 -99.91(17)
B9 B4 B5 B10 -36.30(15)
B9 B4 B8 Ru3 154.97(13)
B9 B4 B8 B7 100.49(16)
B9 B4 B8 B12 38.91(14)
B9 B5 B6 C1 -98.24(17)
B9 B5 B6 C2 -64.56(18)
B9 B5 B6 B10 36.08(15)
B9 B5 B6 B11 -3.6(2)
B9 B5 B10 B6 -139.89(16)
B9 B5 B10 B11 -101.41(17)
B9 B5 B10 B12 -38.64(15)
B9 B8 B12 B7 136.38(15)
B9 B8 B12 B10 34.44(15)
B9 B8 B12 B11 98.69(17)
B9 B10 B11 C2 -60.77(18)
B9 B10 B11 B6 -101.16(17)
B9 B10 B11 B7 2.24(19)
B9 B10 B11 B12 38.57(14)
B9 B10 B12 B7 -100.20(17)
B9 B10 B12 B8 -34.37(15)
B9 B10 B12 B11 -137.01(16)
B10 B5 B6 C1 -134.32(15)
B10 B5 B6 C2 -100.64(15)
B10 B5 B6 B11 -39.68(15)
B10 B5 B9 B4 139.70(16)
B10 B5 B9 B8 101.53(17)
B10 B5 B9 B12 38.08(15)
B10 B6 B11 C2 -134.34(16)
B10 B6 B11 B7 -100.11(17)
B10 B6 B11 B12 -36.24(15)
B10 B9 B12 B7 102.18(16)
B10 B9 B12 B8 141.90(16)
B10 B9 B12 B11 38.23(15)
B10 B11 B12 B7 -139.52(16)
B10 B11 B12 B8 -101.38(17)
B10 B11 B12 B9 -38.11(15)
B11 C2 C3 C4 132.3(2)
B11 C2 B6 C1 138.92(15)
B11 C2 B6 B5 103.73(16)
B11 C2 B6 B10 40.43(15)
B11 C2 B7 Ru3 -157.13(13)
B11 C2 B7 B8 -100.92(16)
B11 C2 B7 B12 -39.33(14)
B11 B6 B10 B5 136.11(16)
B11 B6 B10 B9 100.23(17)
B11 B6 B10 B12 36.06(15)
B11 B7 B8 Ru3 -118.44(13)
B11 B7 B8 B4 -64.00(18)
B11 B7 B8 B9 -2.29(19)
B11 B7 B8 B12 36.51(14)
B11 B7 B12 B8 -138.81(16)
B11 B7 B12 B9 -100.04(16)
B11 B7 B12 B10 -36.56(15)
B11 B10 B12 B7 36.80(15)
B11 B10 B12 B8 102.64(17)
B11 B10 B12 B9 137.01(16)
B12 B7 B8 Ru3 -154.95(13)
B12 B7 B8 B4 -100.51(16)
B12 B7 B8 B9 -38.81(14)
B12 B7 B11 C2 134.50(15)
B12 B7 B11 B6 100.02(17)
B12 B7 B11 B10 36.45(14)
B12 B8 B9 B4 -136.27(15)
B12 B8 B9 B5 -98.67(17)
B12 B8 B9 B10 -34.37(14)
B12 B9 B10 B5 -136.90(16)
B12 B9 B10 B6 -101.19(16)
B12 B9 B10 B11 -38.22(14)
B12 B10 B11 C2 -99.34(16)
B12 B10 B11 B6 -139.72(16)
B12 B10 B11 B7 -36.32(14)
